data_7101761
loop_
_publ_author_name
'Katz, Jeffrey L'
'Geller, Bram J'
'Foster, Peter D'

_publ_section_title
;
 Oxacalixarenes and oxacyclophanes containing 1,8-naphthyridines: a new
 class of molecular tweezers with concave-surface functionality.
;
_journal_issue 10
_journal_name_full 'Chemical communications (Cambridge, England)'
_journal_page_first 1026
_journal_page_last 1028
_journal_paper_doi 10.1039/b615336d
_journal_year 2007
_chemical_formula_moiety 'C32 H22 Cl4 N4 O4'
_chemical_formula_sum 'C32 H22 Cl4 N4 O4'
_chemical_formula_weight 668.34
_chemical_melting_point_gt 533
_chemical_name_common 'compound 3'
_chemical_name_systematic
;
?
;
_space_group_IT_number 58
_symmetry_cell_setting orthorhombic
_symmetry_space_group_name_Hall '-P 2 2n'
_symmetry_space_group_name_H-M 'P n n m'
_atom_sites_solution_hydrogens geom
_atom_sites_solution_primary direct
_atom_sites_solution_secondary difmap
_cell_angle_alpha 90.00
_cell_angle_beta 90.00
_cell_angle_gamma 90.00
_cell_formula_units_Z 4
_cell_length_a 10.6659(9)
_cell_length_b 16.1506(14)
_cell_length_c 18.2407(16)
_cell_measurement_reflns_used 9555
_cell_measurement_temperature 174(2)
_cell_measurement_theta_max 28.2
_cell_measurement_theta_min 2.29
_cell_volume 3142.2(5)
_computing_cell_refinement 'Bruker SMART'
_computing_data_collection 'Bruker SMART'
_computing_data_reduction 'Bruker SAINT'
_computing_molecular_graphics 'Bruker SHELXTL'
_computing_publication_material 'Bruker SHELXTL'
_computing_structure_refinement 'SHELXL-97 (Sheldrick, 1997)'
_computing_structure_solution 'SHELXS-97 (Sheldrick, 1990)'
_diffrn_ambient_temperature 174(2)
_diffrn_measured_fraction_theta_full 0.978
_diffrn_measured_fraction_theta_max 0.978
_diffrn_measurement_device_type 'CCD area detector'
_diffrn_measurement_method 'phi and omega scans'
_diffrn_radiation_monochromator graphite
_diffrn_radiation_source 'fine-focus sealed tube'
_diffrn_radiation_type MoK\a
_diffrn_radiation_wavelength 0.71073
_diffrn_reflns_av_R_equivalents 0.0973
_diffrn_reflns_av_sigmaI/netI 0.0451
_diffrn_reflns_limit_h_max 14
_diffrn_reflns_limit_h_min -14
_diffrn_reflns_limit_k_max 20
_diffrn_reflns_limit_k_min -21
_diffrn_reflns_limit_l_max 24
_diffrn_reflns_limit_l_min -24
_diffrn_reflns_number 26939
_diffrn_reflns_theta_full 28.27
_diffrn_reflns_theta_max 28.27
_diffrn_reflns_theta_min 1.68
_exptl_absorpt_coefficient_mu 0.420
_exptl_absorpt_correction_type none
_exptl_crystal_colour colorless
_exptl_crystal_density_diffrn 1.413
_exptl_crystal_density_meas ?
_exptl_crystal_density_method .
_exptl_crystal_description plate
_exptl_crystal_F_000 1368
_exptl_crystal_size_max 0.48
_exptl_crystal_size_mid 0.28
_exptl_crystal_size_min 0.10
_refine_diff_density_max 0.748
_refine_diff_density_min -0.295
_refine_diff_density_rms 0.073
_refine_ls_extinction_method none
_refine_ls_goodness_of_fit_ref 1.054
_refine_ls_hydrogen_treatment constr
_refine_ls_matrix_type full
_refine_ls_number_parameters 222
_refine_ls_number_reflns 3942
_refine_ls_number_restraints 0
_refine_ls_restrained_S_all 1.054
_refine_ls_R_factor_all 0.0675
_refine_ls_R_factor_gt 0.0567
_refine_ls_shift/su_max 0.000
_refine_ls_shift/su_mean 0.000
_refine_ls_structure_factor_coef Fsqd
_refine_ls_weighting_details 'calc w=1/[\s^2^(Fo^2^)+(0.0957P)^2^+1.0503P] where P=(Fo^2^+2Fc^2^)/3'
_refine_ls_weighting_scheme calc
_refine_ls_wR_factor_gt 0.1586
_refine_ls_wR_factor_ref 0.1685
_reflns_number_gt 3175
_reflns_number_total 3942
_reflns_threshold_expression >2sigma(I)
_cod_data_source_file b615336d.txt
_cod_data_source_block 624760
_cod_depositor_comments
;
The following automatic conversions were performed:

'_chemical_melting_point' tag was changed to
'_chemical_melting_point_gt' since the value was specified 'more
than' ('>') a certain temperature. The value '>533K' was changed to
'533' - it should be numeric and without a unit designator.

Automatic conversion script
Id: cif_fix_values 1646 2011-03-28 12:23:43Z adriana 
;
_cod_original_sg_symbol_H-M Pnnm
_cod_database_code 7101761

loop_
_symmetry_equiv_pos_as_xyz
'x, y, z'
'-x, -y, z'
'-x+1/2, y+1/2, -z+1/2'
'x+1/2, -y+1/2, -z+1/2'
'-x, -y, -z'
'x, y, -z'
'x-1/2, -y-1/2, z-1/2'
'-x-1/2, y-1/2, z-1/2'

loop_
_atom_site_label
_atom_site_type_symbol
_atom_site_fract_x
_atom_site_fract_y
_atom_site_fract_z
_atom_site_U_iso_or_equiv
_atom_site_adp_type
_atom_site_occupancy
_atom_site_symmetry_multiplicity
_atom_site_calc_flag
_atom_site_refinement_flags
C1 C 0.96233(16) 0.37881(10) 0.12421(9) 0.0330(4) Uani 1 1 d .
C2 C 1.08552(17) 0.40979(13) 0.13118(11) 0.0398(4) Uani 1 1 d .
H2 H 1.1218 0.4201 0.1779 0.048 Uiso 1 1 calc R
C3 C 1.0926(2) 0.40849(16) 0.0000 0.0357(5) Uani 1 2 d S
C4 C 1.14970(18) 0.42422(13) -0.06852(11) 0.0419(5) Uani 1 1 d .
H4 H 1.2330 0.4449 -0.0706 0.050 Uiso 1 1 calc R
C5 C 0.78317(17) 0.32848(12) 0.18630(9) 0.0346(4) Uani 1 1 d .
C6 C 0.67481(18) 0.37461(12) 0.18982(10) 0.0369(4) Uani 1 1 d .
H6 H 0.6792 0.4333 0.1918 0.044 Uiso 1 1 calc R
C7 C 0.55906(18) 0.33522(12) 0.19043(10) 0.0398(4) Uani 1 1 d .
C8 C 0.55500(18) 0.24881(12) 0.18908(10) 0.0379(4) Uani 1 1 d .
H8 H 0.4768 0.2207 0.1902 0.045 Uiso 1 1 calc R
C9 C 0.66602(18) 0.20463(11) 0.18608(9) 0.0348(4) Uani 1 1 d .
C10 C 0.65538(18) -0.05682(11) -0.06868(11) 0.0413(5) Uani 1 1 d .
H10 H 0.6527 -0.1156 -0.0708 0.050 Uiso 1 1 calc R
C11 C 0.6581(2) -0.01626(15) 0.0000 0.0360(5) Uani 1 2 d S
C12 C 0.65662(18) -0.01197(11) 0.13151(11) 0.0407(4) Uani 1 1 d .
H12 H 0.6537 -0.0379 0.1782 0.049 Uiso 1 1 calc R
C13 C 0.66244(16) 0.07542(11) 0.12439(10) 0.0344(4) Uani 1 1 d .
C14 C 0.9692(2) 0.37658(14) 0.0000 0.0304(5) Uani 1 2 d S
C15 C 0.78130(17) 0.24278(11) 0.18403(9) 0.0355(4) Uani 1 1 d .
H15 H 0.8566 0.2116 0.1812 0.043 Uiso 1 1 calc R
C16 C 0.6640(2) 0.07156(14) 0.0000 0.0315(5) Uani 1 2 d S
C17 C 0.4397(2) 0.38551(15) 0.18992(14) 0.0542(6) Uani 1 1 d .
H17A H 0.4316 0.4154 0.2364 0.081 Uiso 1 1 calc R
H17B H 0.3677 0.3485 0.1836 0.081 Uiso 1 1 calc R
H17C H 0.4423 0.4253 0.1494 0.081 Uiso 1 1 calc R
N1 N 0.90501(13) 0.36101(9) 0.06309(7) 0.0310(3) Uani 1 1 d .
N2 N 0.66655(14) 0.11656(9) 0.06318(8) 0.0331(3) Uani 1 1 d .
O1 O 0.89960(12) 0.36886(9) 0.18904(7) 0.0391(3) Uani 1 1 d .
O2 O 0.66131(14) 0.11762(8) 0.18919(7) 0.0416(3) Uani 1 1 d .
C18 C 0.5986(3) 0.31131(16) 0.0000 0.0400(6) Uani 1 2 d S
H18A H 0.6433 0.2908 0.0440 0.048 Uiso 0.50 1 calc PR
H18B H 0.6433 0.2908 -0.0440 0.048 Uiso 0.50 1 calc PR
Cl1 Cl 0.59697(7) 0.42042(4) 0.0000 0.0474(2) Uani 1 2 d S
Cl2 Cl 0.44252(8) 0.27385(5) 0.0000 0.0572(2) Uani 1 2 d S
C19 C -0.0314(5) 0.1549(3) 0.0000 0.1066(19) Uani 1 2 d S
Cl3 Cl 0.0646(2) 0.1686(2) 0.07605(15) 0.1547(13) Uani 0.659(4) 1 d P
Cl4 Cl -0.0060(5) 0.0832(4) 0.0724(3) 0.163(3) Uani 0.341(4) 1 d P

loop_
_atom_site_aniso_label
_atom_site_aniso_U_11
_atom_site_aniso_U_22
_atom_site_aniso_U_33
_atom_site_aniso_U_23
_atom_site_aniso_U_13
_atom_site_aniso_U_12
C1 0.0324(9) 0.0348(8) 0.0318(9) 0.0021(7) -0.0011(6) -0.0018(7)
C2 0.0334(9) 0.0489(10) 0.0371(10) -0.0003(8) -0.0095(7) -0.0048(7)
C3 0.0268(11) 0.0398(12) 0.0406(14) 0.000 0.000 -0.0015(9)
C4 0.0268(9) 0.0520(11) 0.0468(11) -0.0008(8) 0.0067(7) -0.0069(8)
C5 0.0354(9) 0.0447(9) 0.0237(8) 0.0013(7) -0.0003(6) -0.0052(7)
C6 0.0434(10) 0.0367(9) 0.0306(9) 0.0013(7) 0.0042(7) -0.0004(7)
C7 0.0389(10) 0.0456(10) 0.0348(9) 0.0054(8) 0.0080(7) 0.0038(8)
C8 0.0356(9) 0.0452(10) 0.0330(9) 0.0054(8) 0.0059(7) -0.0055(7)
C9 0.0448(10) 0.0349(9) 0.0248(8) 0.0036(6) 0.0027(7) -0.0012(7)
C10 0.0405(10) 0.0281(8) 0.0554(12) -0.0059(8) 0.0004(8) 0.0020(7)
C11 0.0304(12) 0.0311(12) 0.0466(15) 0.000 0.000 0.0023(9)
C12 0.0412(10) 0.0357(9) 0.0451(11) 0.0117(8) 0.0003(8) 0.0021(7)
C13 0.0311(9) 0.0360(9) 0.0360(9) 0.0034(7) 0.0013(7) 0.0012(7)
C14 0.0255(11) 0.0313(11) 0.0345(12) 0.000 0.000 -0.0014(9)
C15 0.0360(9) 0.0440(9) 0.0265(8) 0.0020(7) 0.0003(7) 0.0035(7)
C16 0.0277(11) 0.0298(11) 0.0370(13) 0.000 0.000 0.0011(9)
C17 0.0414(11) 0.0545(12) 0.0666(15) 0.0134(11) 0.0130(10) 0.0084(10)
N1 0.0271(7) 0.0357(7) 0.0302(8) -0.0001(6) -0.0007(5) -0.0019(6)
N2 0.0346(8) 0.0294(7) 0.0352(8) 0.0018(6) 0.0005(6) -0.0002(6)
O1 0.0371(7) 0.0509(8) 0.0292(6) -0.0003(5) -0.0034(5) -0.0087(6)
O2 0.0557(8) 0.0365(7) 0.0326(7) 0.0061(5) 0.0032(6) -0.0024(6)
C18 0.0454(15) 0.0325(12) 0.0421(14) 0.000 0.000 0.0028(11)
Cl1 0.0530(4) 0.0352(3) 0.0539(4) 0.000 0.000 -0.0002(3)
Cl2 0.0536(5) 0.0503(4) 0.0678(5) 0.000 0.000 -0.0113(3)
C19 0.060(3) 0.080(3) 0.180(6) 0.000 0.000 0.013(2)
Cl3 0.0900(13) 0.162(3) 0.212(2) -0.0352(17) -0.0246(13) 0.0728(16)
Cl4 0.104(3) 0.198(6) 0.186(4) 0.033(4) 0.025(3) 0.082(4)

loop_
_atom_type_symbol
_atom_type_description
_atom_type_scat_dispersion_real
_atom_type_scat_dispersion_imag
_atom_type_scat_source
C C 0.0033 0.0016 'International Tables Vol C Tables 4.2.6.8 and 6.1.1.4'
H H 0.0000 0.0000 'International Tables Vol C Tables 4.2.6.8 and 6.1.1.4'
N N 0.0061 0.0033 'International Tables Vol C Tables 4.2.6.8 and 6.1.1.4'
O O 0.0106 0.0060 'International Tables Vol C Tables 4.2.6.8 and 6.1.1.4'
Cl Cl 0.1484 0.1585 'International Tables Vol C Tables 4.2.6.8 and 6.1.1.4'

loop_
_geom_angle_atom_site_label_1
_geom_angle_atom_site_label_2
_geom_angle_atom_site_label_3
_geom_angle
_geom_angle_site_symmetry_1
_geom_angle_site_symmetry_3
N1 C1 O1 118.95(15) . .
N1 C1 C2 126.27(16) . .
O1 C1 C2 114.77(15) . .
C4 C2 C1 117.14(17) 6 .
C4 C3 C4 124.3(2) 6 .
C4 C3 C14 117.82(12) 6 .
C4 C3 C14 117.82(12) . .
C2 C4 C3 119.89(17) 6 .
C6 C5 C15 122.02(17) . .
C6 C5 O1 119.33(16) . .
C15 C5 O1 118.57(17) . .
C5 C6 C7 119.92(17) . .
C6 C7 C8 119.03(18) . .
C6 C7 C17 120.20(18) . .
C8 C7 C17 120.74(18) . .
C9 C8 C7 119.31(17) . .
C15 C9 C8 122.34(17) . .
C15 C9 O2 118.70(16) . .
C8 C9 O2 118.87(16) . .
C12 C10 C11 120.07(17) 6 .
C10 C11 C10 124.7(2) 6 .
C10 C11 C16 117.63(12) 6 .
C10 C11 C16 117.63(12) . .
C10 C12 C13 117.04(17) 6 .
N2 C13 O2 119.27(15) . .
N2 C13 C12 126.06(17) . .
O2 C13 C12 114.66(16) . .
N1 C14 N1 115.3(2) 6 .
N1 C14 C3 122.36(10) 6 .
N1 C14 C3 122.36(10) . .
C9 C15 C5 117.36(17) . .
N2 C16 N2 115.5(2) . 6
N2 C16 C11 122.26(10) . .
N2 C16 C11 122.26(10) 6 .
C1 N1 C14 116.49(15) . .
C13 N2 C16 116.94(15) . .
C1 O1 C5 117.16(13) . .
C13 O2 C9 117.62(14) . .
Cl1 C18 Cl2 109.42(15) . .
Cl3 C19 Cl3 105.9(3) . 6
Cl4 C19 Cl4 96.0(5) 6 .

loop_
_geom_bond_atom_site_label_1
_geom_bond_atom_site_label_2
_geom_bond_distance
_geom_bond_site_symmetry_2
C1 N1 1.304(2) .
C1 O1 1.368(2) .
C1 C2 1.412(2) .
C2 C4 1.353(3) 6
C3 C4 1.413(2) 6
C3 C4 1.413(2) .
C3 C14 1.414(3) .
C4 C2 1.353(3) 6
C5 C6 1.376(3) .
C5 C15 1.385(3) .
C5 O1 1.404(2) .
C6 C7 1.389(3) .
C7 C8 1.396(3) .
C7 C17 1.510(3) .
C8 C9 1.384(3) .
C9 C15 1.376(3) .
C9 O2 1.407(2) .
C10 C12 1.356(3) 6
C10 C11 1.414(2) .
C11 C10 1.414(2) 6
C11 C16 1.420(3) .
C12 C10 1.356(3) 6
C12 C13 1.419(2) .
C13 N2 1.300(2) .
C13 O2 1.364(2) .
C14 N1 1.3625(18) 6
C14 N1 1.3625(18) .
C16 N2 1.3627(19) .
C16 N2 1.3627(19) 6
C18 Cl1 1.762(3) .
C18 Cl2 1.771(3) .
C19 Cl3 1.738(4) .
C19 Cl3 1.738(4) 6
C19 Cl4 1.776(6) 6
C19 Cl4 1.776(6) .
